data_4311327
loop_
_publ_author_name
'Hiromi Ohi'
'Yoshimitsu Tachi'
'Shinobu Itoh'

_publ_section_title
;
 Supramolecular and Coordination Polymer Complexes Supported by a Tripodal
 Tripyridine Ligand Containing a 1,3,5-Triethylbenzene Spacer
;
_journal_name_full 'Inorganic Chemistry'
_journal_page_first 4561
_journal_page_last 4563
_journal_paper_doi 10.1021/ic049468j
_journal_volume 43
_journal_year 2004
_chemical_formula_moiety 'C66 H80 Cl6 N6 O2 Pd3 '
_chemical_formula_sum 'C66 H80 Cl6 N6 O2 Pd3'
_chemical_formula_weight 1521.32
_space_group_IT_number 15
_symmetry_cell_setting monoclinic
_symmetry_Int_Tables_number 15
_symmetry_space_group_name_Hall '-C 2yc'
_symmetry_space_group_name_H-M 'C 1 2/c 1'
_cell_angle_alpha 90
_cell_angle_beta 106.38(1)
_cell_angle_gamma 90
_cell_formula_units_Z 4
_cell_length_a 16.102(5)
_cell_length_b 31.41(1)
_cell_length_c 16.268(3)
_cell_measurement_reflns_used 17321
_cell_measurement_temperature 161.1
_cell_measurement_theta_max 27.2
_cell_measurement_theta_min 3.1
_cell_volume 7894(4)
_computing_cell_refinement PROCESS-AUTO
_computing_data_collection PROCESS-AUTO
_computing_data_reduction CrystalStructure
_computing_molecular_graphics ORTEP3
_computing_publication_material 'CrystalStructure Ver. 3.5.1'
_computing_structure_refinement CRYSTALS
_computing_structure_solution SHELXS97
_diffrn_detector_area_resol_mean 10.00
_diffrn_measured_fraction_theta_full 0.9838
_diffrn_measured_fraction_theta_max 0.9838
_diffrn_measurement_device_type 'Rigaku RAXIS-RAPID'
_diffrn_measurement_method \w
_diffrn_radiation_type 'Mo K\a'
_diffrn_radiation_wavelength 0.7107
_diffrn_reflns_av_R_equivalents 0.092
_diffrn_reflns_limit_h_max 20
_diffrn_reflns_limit_h_min -20
_diffrn_reflns_limit_k_max 40
_diffrn_reflns_limit_k_min -40
_diffrn_reflns_limit_l_max 21
_diffrn_reflns_limit_l_min -20
_diffrn_reflns_number 34160
_diffrn_reflns_theta_full 27.36
_diffrn_reflns_theta_max 27.36
_exptl_absorpt_coefficient_mu 0.919
_exptl_absorpt_correction_T_max 0.912
_exptl_absorpt_correction_T_min 0.436
_exptl_absorpt_correction_type multi-scan
_exptl_absorpt_process_details
;
    Higashi, T. (1995). Program for Absorption Correction.
    Rigaku Corporation, Tokyo, Japan.
;
_exptl_crystal_colour yellow
_exptl_crystal_density_diffrn 1.280
_exptl_crystal_density_method 'not measured'
_exptl_crystal_description prism
_exptl_crystal_F_000 3096.00
_exptl_crystal_size_max 0.20
_exptl_crystal_size_mid 0.12
_exptl_crystal_size_min 0.10
_refine_diff_density_max 2.18
_refine_diff_density_min -0.66
_refine_ls_extinction_coef -40(33)
_refine_ls_extinction_method 'Larson (1970) Crystallographic Computing eq. 22'
_refine_ls_goodness_of_fit_ref 1.468
_refine_ls_hydrogen_treatment refall
_refine_ls_number_parameters 415
_refine_ls_number_reflns 4349
_refine_ls_R_factor_gt 0.0600
_refine_ls_shift/su_max 0.0000
_refine_ls_structure_factor_coef F
_refine_ls_weighting_details 'w = 1/[0.0001Fo^2^ + 0.5000\s(Fo^2^) + 0.1000]'
_refine_ls_weighting_scheme calc
_refine_ls_wR_factor_ref 0.0700
_reflns_number_gt 2994
_reflns_number_total 8801
_reflns_threshold_expression F^2^>2.0\s(F^2^)
_cod_data_source_file ic049468jsi20040426_042522_1.cif
_cod_data_source_block '_[PdII3(L)2Cl6]_2H2O'
_cod_original_cell_volume 7893(3)
_cod_original_formula_sum 'C66 H80 Cl6 N6 O2 Pd3 '
_cod_database_code 4311327

loop_
_symmetry_equiv_pos_as_xyz
x,y,z
-x,-y,-z
x+1/2,y+1/2,z
-x+1/2,-y+1/2,-z
-x,y,-z+1/2
x,-y,z+1/2
-x+1/2,y+1/2,-z+1/2
x+1/2,-y+1/2,z+1/2

loop_
_atom_site_label
_atom_site_type_symbol
_atom_site_fract_x
_atom_site_fract_y
_atom_site_fract_z
_atom_site_U_iso_or_equiv
_atom_site_adp_type
_atom_site_occupancy
_atom_site_symmetry_multiplicity
_atom_site_calc_flag
_atom_site_refinement_flags
_atom_site_disorder_assembly
_atom_site_disorder_group
Pd(1) Pd 0.5000 0.1692 0.7500 0.0410(4) Uani 1.00 1 d . . .
Pd(2) Pd 0.7844 0.4513 0.7179 0.0439(3) Uani 1.00 1 d . . .
Cl(1) Cl 0.5322 0.1660 0.6212 0.057(1) Uani 1.00 1 d . . .
Cl(2) Cl 0.8835 0.4263 0.8386 0.061(1) Uani 1.00 1 d . . .
Cl(3) Cl 0.6993 0.4818 0.5953 0.059(1) Uani 1.00 1 d . . .
O(1) O 0.4141 0.0394 0.5868 0.106(4) Uani 1.00 1 d . . .
N(1) N 0.3720 0.1695 0.6904 0.041(3) Uani 1.00 1 d . . .
N(2) N 0.2457 0.4997 0.7141 0.049(3) Uani 1.00 1 d . . .
N(3) N 0.8124 0.4032 0.6466 0.044(3) Uani 1.00 1 d . . .
C(1) C 0.3957 0.3137 0.5947 0.035(3) Uani 1.00 1 d . . .
C(2) C 0.3483 0.3498 0.6038 0.033(3) Uani 1.00 1 d . . .
C(3) C 0.3770 0.3895 0.5873 0.038(3) Uani 1.00 1 d . . .
C(4) C 0.4541 0.3949 0.5682 0.039(3) Uani 1.00 1 d . . .
C(5) C 0.5069 0.3582 0.5672 0.044(4) Uani 1.00 1 d . . .
C(6) C 0.4763 0.3174 0.5828 0.037(3) Uani 1.00 1 d . . .
C(7) C 0.2609 0.3446 0.6263 0.047(4) Uani 1.00 1 d . . .
C(8) C 0.1809 0.3426 0.5479 0.049(4) Uani 1.00 1 d . . .
C(9) C 0.4838 0.4369 0.5433 0.048(4) Uani 1.00 1 d . . .
C(10) C 0.4634 0.4414 0.4480 0.063(5) Uani 1.00 1 d . . .
C(11) C 0.5290 0.2787 0.5734 0.048(4) Uani 1.00 1 d . . .
C(12) C 0.5108 0.2626 0.4822 0.061(4) Uani 1.00 1 d . . .
C(13) C 0.3568 0.2689 0.5956 0.048(4) Uani 1.00 1 d . . .
C(14) C 0.3666 0.2470 0.6837 0.039(3) Uani 1.00 1 d . . .
C(15) C 0.3237 0.2044 0.6717 0.041(4) Uani 1.00 1 d . . .
C(16) C 0.2356 0.2008 0.6357 0.055(4) Uani 1.00 1 d . . .
C(17) C 0.1982 0.1601 0.6196 0.061(4) Uani 1.00 1 d . . .
C(18) C 0.2477 0.1255 0.6387 0.057(4) Uani 1.00 1 d . . .
C(19) C 0.3336 0.1304 0.6746 0.062(5) Uani 1.00 1 d . . .
C(20) C 0.3240 0.4294 0.5944 0.046(4) Uani 1.00 1 d . . .
C(21) C 0.6460 0.4551 0.8248 0.042(3) Uani 1.00 1 d . . .
C(22) C 0.6930 0.4959 0.8287 0.048(4) Uani 1.00 1 d . . .
C(23) C 0.3236 0.5300 0.6257 0.055(4) Uani 1.00 1 d . . .
C(24) C 0.2762 0.5666 0.6185 0.078(5) Uani 1.00 1 d . . .
C(25) C 0.2133 0.5703 0.6598 0.084(6) Uani 1.00 1 d . . .
C(26) C 0.2029 0.5363 0.7089 0.069(5) Uani 1.00 1 d . . .
C(27) C 0.5956 0.3635 0.5514 0.043(3) Uani 1.00 1 d . . .
C(28) C 0.6698 0.3679 0.6297 0.046(4) Uani 1.00 1 d . . .
C(29) C 0.2438 0.3714 0.8877 0.047(4) Uani 1.00 1 d . . .
C(30) C 0.2211 0.3406 0.9417 0.062(4) Uani 1.00 1 d . . .
C(31) C 0.1423 0.3443 0.9594 0.067(5) Uani 1.00 1 d . . .
C(32) C 0.0861 0.3763 0.9236 0.069(5) Uani 1.00 1 d . . .
C(33) C 0.1108 0.4065 0.8698 0.058(4) Uani 1.00 1 d . . .
H(1) H 0.2629 0.3192 0.6586 0.058(4) Uiso 1.00 1 c . . .
H(2) H 0.2540 0.3683 0.6599 0.058(4) Uiso 1.00 1 c . . .
H(3) H 0.1865 0.3185 0.5145 0.058(4) Uiso 1.00 1 c . . .
H(4) H 0.1293 0.3401 0.5649 0.058(4) Uiso 1.00 1 c . . .
H(5) H 0.1786 0.3677 0.5149 0.058(4) Uiso 1.00 1 c . . .
H(6) H 0.4546 0.4588 0.5644 0.059(4) Uiso 1.00 1 c . . .
H(7) H 0.5445 0.4400 0.5676 0.059(4) Uiso 1.00 1 c . . .
H(8) H 0.4026 0.4385 0.4236 0.079(5) Uiso 1.00 1 c . . .
H(9) H 0.4816 0.4683 0.4330 0.079(5) Uiso 1.00 1 c . . .
H(10) H 0.4924 0.4195 0.4267 0.079(5) Uiso 1.00 1 c . . .
H(11) H 0.5888 0.2853 0.5948 0.057(4) Uiso 1.00 1 c . . .
H(12) H 0.5149 0.2565 0.6067 0.057(4) Uiso 1.00 1 c . . .
H(13) H 0.5250 0.2847 0.4485 0.073(5) Uiso 1.00 1 c . . .
H(14) H 0.5447 0.2382 0.4800 0.073(5) Uiso 1.00 1 c . . .
H(15) H 0.4512 0.2558 0.4605 0.073(5) Uiso 1.00 1 c . . .
H(16) H 0.3810 0.2506 0.5620 0.056(4) Uiso 1.00 1 c . . .
H(17) H 0.2962 0.2714 0.5699 0.056(4) Uiso 1.00 1 c . . .
H(18) H 0.4268 0.2438 0.7109 0.044(3) Uiso 1.00 1 c . . .
H(19) H 0.3415 0.2642 0.7184 0.044(3) Uiso 1.00 1 c . . .
H(20) H 0.2004 0.2256 0.6223 0.066(4) Uiso 1.00 1 c . . .
H(21) H 0.1374 0.1574 0.5952 0.071(5) Uiso 1.00 1 c . . .
H(22) H 0.2229 0.0980 0.6267 0.066(4) Uiso 1.00 1 c . . .
H(23) H 0.3688 0.1058 0.6905 0.072(5) Uiso 1.00 1 c . . .
H(24) H 0.3262 0.4481 0.5492 0.056(4) Uiso 1.00 1 c . . .
H(25) H 0.2657 0.4210 0.5876 0.056(4) Uiso 1.00 1 c . . .
H(26) H 0.6565 0.4385 0.7800 0.051(4) Uiso 1.00 1 c . . .
H(27) H 0.5856 0.4600 0.8134 0.051(4) Uiso 1.00 1 c . . .
H(28) H 0.3684 0.5280 0.5983 0.069(5) Uiso 1.00 1 c . . .
H(29) H 0.2860 0.5896 0.5844 0.097(6) Uiso 1.00 1 c . . .
H(30) H 0.1801 0.5956 0.6560 0.111(7) Uiso 1.00 1 c . . .
H(31) H 0.1614 0.5392 0.7400 0.092(6) Uiso 1.00 1 c . . .
H(32) H 0.5938 0.3885 0.5182 0.052(4) Uiso 1.00 1 c . . .
H(33) H 0.6059 0.3395 0.5201 0.052(4) Uiso 1.00 1 c . . .
H(34) H 0.6614 0.3928 0.6595 0.057(4) Uiso 1.00 1 c . . .
H(35) H 0.6698 0.3436 0.6644 0.057(4) Uiso 1.00 1 c . . .
H(36) H 0.2592 0.3177 0.9645 0.074(5) Uiso 1.00 1 c . . .
H(37) H 0.1283 0.3249 0.9983 0.085(5) Uiso 1.00 1 c . . .
H(38) H 0.0320 0.3789 0.9357 0.085(5) Uiso 1.00 1 c . . .
H(39) H 0.0717 0.4284 0.8431 0.070(5) Uiso 1.00 1 c . . .

loop_
_atom_site_aniso_label
_atom_site_aniso_U_11
_atom_site_aniso_U_22
_atom_site_aniso_U_33
_atom_site_aniso_U_12
_atom_site_aniso_U_13
_atom_site_aniso_U_23
Pd(1) 0.0337 0.0384 0.0500 0.0000 0.0102 0.0000
Pd(2) 0.0308 0.0480 0.0546 -0.0047 0.0148 0.0007
Cl(1) 0.0523 0.0699 0.0514 -0.0004 0.0170 -0.0007
Cl(2) 0.0382 0.0774 0.0652 -0.0008 0.0114 0.0140
Cl(3) 0.0448 0.0623 0.0648 0.0018 0.0090 0.0051
O(1) 0.1152 0.0971 0.1150 0.0041 0.0485 -0.0295
N(1) 0.0421 0.0374 0.0429 -0.0170 0.0112 -0.0027
N(2) 0.0530 0.0398 0.0578 0.0187 0.0220 0.0095
N(3) 0.0252 0.0473 0.0648 -0.0067 0.0193 -0.0068
C(1) 0.0249 0.0480 0.0281 -0.0044 0.0004 0.0011
C(2) 0.0249 0.0385 0.0374 0.0019 0.0114 -0.0017
C(3) 0.0239 0.0337 0.0516 -0.0013 0.0043 -0.0112
C(4) 0.0335 0.0402 0.0434 -0.0048 0.0126 -0.0101
C(5) 0.0343 0.0558 0.0398 -0.0061 0.0092 -0.0107
C(6) 0.0272 0.0353 0.0465 0.0059 0.0049 -0.0040
C(7) 0.0246 0.0677 0.0534 0.0021 0.0187 0.0021
C(8) 0.0300 0.0557 0.0587 -0.0124 0.0077 -0.0139
C(9) 0.0351 0.0345 0.0783 -0.0057 0.0234 -0.0087
C(10) 0.0646 0.0569 0.0769 0.0012 0.0370 0.0065
C(11) 0.0383 0.0457 0.0593 0.0094 0.0133 -0.0060
C(12) 0.0557 0.0539 0.0731 0.0222 0.0170 0.0007
C(13) 0.0270 0.0478 0.0643 0.0003 0.0057 -0.0067
C(14) 0.0307 0.0472 0.0332 0.0004 -0.0010 0.0036
C(15) 0.0388 0.0428 0.0412 0.0003 0.0131 0.0048
C(16) 0.0370 0.0733 0.0557 -0.0043 0.0136 0.0018
C(17) 0.0299 0.0859 0.0623 -0.0138 0.0047 0.0066
C(18) 0.0466 0.0529 0.0652 -0.0195 0.0040 0.0067
C(19) 0.0599 0.0588 0.0611 -0.0014 0.0067 0.0133
C(20) 0.0340 0.0460 0.0609 0.0004 0.0190 0.0024
C(21) 0.0373 0.0331 0.0583 -0.0039 0.0182 0.0125
C(22) 0.0452 0.0519 0.0493 0.0053 0.0177 0.0133
C(23) 0.0634 0.0384 0.0707 0.0104 0.0306 0.0083
C(24) 0.1120 0.0589 0.0722 0.0133 0.0416 0.0217
C(25) 0.1300 0.0582 0.0884 0.0315 0.0727 0.0132
C(26) 0.0934 0.0606 0.0760 0.0203 0.0591 0.0135
C(27) 0.0311 0.0470 0.0532 -0.0024 0.0178 -0.0010
C(28) 0.0369 0.0414 0.0645 -0.0065 0.0205 -0.0051
C(29) 0.0393 0.0508 0.0570 -0.0098 0.0225 -0.0049
C(30) 0.0425 0.0584 0.0841 0.0057 0.0163 0.0150
C(31) 0.0541 0.0554 0.1033 -0.0000 0.0419 0.0232
C(32) 0.0353 0.0856 0.0928 -0.0153 0.0308 0.0142
C(33) 0.0355 0.0655 0.0744 0.0094 0.0175 0.0072

loop_
_atom_type_symbol
_atom_type_description
_atom_type_scat_dispersion_real
_atom_type_scat_dispersion_imag
_atom_type_scat_source
Cl Cl 0.148 0.159
;
International Tables for Crystallography
(1992, Vol. C, Tables 4.2.6.8 and 6.1.1.4)
;
C C 0.003 0.002
;
International Tables for Crystallography
(1992, Vol. C, Tables 4.2.6.8 and 6.1.1.4)
;
H H 0.000 0.000
;
International Tables for Crystallography
(1992, Vol. C, Table 6.1.1.4)
;
N N 0.006 0.003
;
International Tables for Crystallography
(1992, Vol. C, Tables 4.2.6.8 and 6.1.1.4)
;
O O 0.011 0.006
;
International Tables for Crystallography
(1992, Vol. C, Tables 4.2.6.8 and 6.1.1.4)
;
Pd Pd -0.999 1.007
;
International Tables for Crystallography
(1992, Vol. C, Tables 4.2.6.8 and 6.1.1.4)
;

loop_
_geom_angle_atom_site_label_1
_geom_angle_atom_site_label_2
_geom_angle_atom_site_label_3
_geom_angle
_geom_angle_publ_flag
_geom_angle_site_symmetry_1
_geom_angle_site_symmetry_2
_geom_angle_site_symmetry_3
Cl(1) Pd(1) N(1) 91.393307 yes . . .
Cl(2) Pd(2) Cl(3) 172.708145 yes . . .
Cl(2) Pd(2) N(3) 91.216386 yes . . .
Cl(3) Pd(2) N(3) 89.396196 yes . . .
C(15) N(1) C(19) 119.617957 yes . . .
C(15) N(1) Pd(1) 124.494528 yes . . .
C(19) N(1) Pd(1) 115.718109 yes . . .
C(2) C(1) C(6) 120.897526 yes . . .
C(2) C(1) C(13) 120.199484 yes . . .
C(6) C(1) C(13) 118.884249 yes . . .
C(3) C(2) C(7) 120.822981 yes . . .
C(3) C(2) C(1) 119.282912 yes . . .
C(7) C(2) C(1) 119.764116 yes . . .
C(4) C(3) C(20) 118.197061 yes . . .
C(4) C(3) C(2) 121.915808 yes . . .
C(20) C(3) C(2) 119.821229 yes . . .
C(5) C(4) C(9) 118.005996 yes . . .
C(5) C(4) C(3) 118.599463 yes . . .
C(9) C(4) C(3) 123.301044 yes . . .
C(6) C(5) C(27) 120.979849 yes . . .
C(6) C(5) C(4) 119.100086 yes . . .
C(27) C(5) C(4) 119.908624 yes . . .
C(11) C(6) C(1) 121.690990 yes . . .
C(11) C(6) C(5) 118.290840 yes . . .
C(1) C(6) C(5) 119.470472 yes . . .
C(8) C(7) C(2) 114.228843 yes . . .
C(10) C(9) C(4) 111.572320 yes . . .
C(12) C(11) C(6) 113.957021 yes . . .
C(14) C(13) C(1) 118.396321 yes . . .
C(15) C(14) C(13) 110.643952 yes . . .
C(16) C(15) N(1) 119.700463 yes . . .
C(16) C(15) C(14) 120.787750 yes . . .
N(1) C(15) C(14) 119.333050 yes . . .
C(17) C(16) C(15) 119.265780 yes . . .
C(18) C(17) C(16) 120.134039 yes . . .
C(19) C(18) C(17) 118.706529 yes . . .
N(1) C(19) C(18) 122.556797 yes . . .
C(25) C(24) C(23) 120.172077 yes . . .
C(26) C(25) C(24) 116.581070 yes . . .
N(2) C(26) C(25) 124.337821 yes . . .
C(28) C(27) C(5) 115.400677 yes . . .
C(31) C(30) C(29) 118.736610 yes . . .
C(32) C(31) C(30) 120.634604 yes . . .
C(33) C(32) C(31) 119.120665 yes . . .
Cl(1) Pd(1) Cl(1) 174.892450 yes . . 65602
N(1) Pd(1) N(1) 179.553572 yes . . 65602
N(3) Pd(2) N(2) 178.484908 yes . . 65602

loop_
_geom_bond_atom_site_label_1
_geom_bond_atom_site_label_2
_geom_bond_distance
_geom_bond_publ_flag
_geom_bond_site_symmetry_1
_geom_bond_site_symmetry_2
Pd(1) Cl(1) 2.298112 yes . .
Pd(1) N(1) 2.015655 yes . .
Pd(2) Cl(2) 2.291268 yes . .
Pd(2) Cl(3) 2.287918 yes . .
Pd(2) N(3) 2.030007 yes . .
N(1) C(15) 1.329355 yes . .
N(1) C(19) 1.364855 yes . .
N(2) C(26) 1.330576 yes . .
C(1) C(2) 1.396444 yes . .
C(1) C(6) 1.369817 yes . .
C(1) C(13) 1.541299 yes . .
C(2) C(3) 1.383409 yes . .
C(2) C(7) 1.559790 yes . .
C(3) C(4) 1.372902 yes . .
C(3) C(20) 1.538967 yes . .
C(4) C(5) 1.435686 yes . .
C(4) C(9) 1.497283 yes . .
C(5) C(6) 1.421106 yes . .
C(5) C(27) 1.530134 yes . .
C(6) C(11) 1.515258 yes . .
C(7) C(8) 1.537490 yes . .
C(9) C(10) 1.498759 yes . .
C(11) C(12) 1.515736 yes . .
C(13) C(14) 1.556173 yes . .
C(14) C(15) 1.494881 yes . .
C(15) C(16) 1.378594 yes . .
C(16) C(17) 1.405089 yes . .
C(17) C(18) 1.332839 yes . .
C(18) C(19) 1.350145 yes . .
C(21) C(22) 1.481548 yes . .
C(23) C(24) 1.365954 yes . .
C(24) C(25) 1.369175 yes . .
C(25) C(26) 1.372853 yes . .
C(27) C(28) 1.486028 yes . .
C(29) C(30) 1.422187 yes . .
C(30) C(31) 1.383428 yes . .
C(31) C(32) 1.366665 yes . .
C(32) C(33) 1.421656 yes . .

loop_
_geom_torsion_atom_site_label_1
_geom_torsion_atom_site_label_2
_geom_torsion_atom_site_label_3
_geom_torsion_atom_site_label_4
_geom_torsion
_geom_torsion_publ_flag
_geom_torsion_site_symmetry_1
_geom_torsion_site_symmetry_2
_geom_torsion_site_symmetry_3
_geom_torsion_site_symmetry_4
Cl(1) Pd(1) N(1) C(15) -95.8(9) yes . . . .
Cl(1) Pd(1) N(1) C(19) 89.0(9) yes . . . .
Pd(1) N(1) C(15) C(14) 8(1) yes . . . .
Pd(1) N(1) C(15) C(16) -175.8(9) yes . . . .
C(19) N(1) C(15) C(14) -176.0(9) yes . . . .
C(19) N(1) C(15) C(16) 0(1) yes . . . .
Pd(1) N(1) C(19) C(18) 176(1) yes . . . .
Pd(1) N(1) C(19) H(23) -1(2) no . . . .
C(15) N(1) C(19) C(18) 1(1) yes . . . .
C(15) N(1) C(19) H(23) -177(1) no . . . .
C(6) C(1) C(2) C(3) 10(1) yes . . . .
C(6) C(1) C(2) C(7) -173.9(9) yes . . . .
C(13) C(1) C(2) C(3) -168.2(9) yes . . . .
C(13) C(1) C(2) C(7) 7(1) yes . . . .
C(2) C(1) C(6) C(5) -9(1) yes . . . .
C(2) C(1) C(6) C(11) 179.5(9) yes . . . .
C(13) C(1) C(6) C(5) 169.3(9) yes . . . .
C(13) C(1) C(6) C(11) -2(1) yes . . . .
C(2) C(1) C(13) C(14) -85(1) yes . . . .
C(2) C(1) C(13) H(16) 151(1) no . . . .
C(2) C(1) C(13) H(17) 33(1) no . . . .
C(6) C(1) C(13) C(14) 96(1) yes . . . .
C(6) C(1) C(13) H(16) -27(1) no . . . .
C(6) C(1) C(13) H(17) -145(1) no . . . .
C(1) C(2) C(3) C(4) -4(1) yes . . . .
C(1) C(2) C(3) C(20) 178.2(9) yes . . . .
C(7) C(2) C(3) C(4) 179.3(9) yes . . . .
C(7) C(2) C(3) C(20) 2(1) yes . . . .
C(1) C(2) C(7) C(8) -92(1) yes . . . .
C(1) C(2) C(7) H(1) 29(1) no . . . .
C(1) C(2) C(7) H(2) 148(1) no . . . .
C(3) C(2) C(7) C(8) 83(1) yes . . . .
C(3) C(2) C(7) H(1) -155(1) no . . . .
C(3) C(2) C(7) H(2) -36(1) no . . . .
C(2) C(3) C(4) C(5) -1(1) yes . . . .
C(2) C(3) C(4) C(9) 175(1) yes . . . .
C(20) C(3) C(4) C(5) 175.7(9) yes . . . .
C(20) C(3) C(4) C(9) -7(1) yes . . . .
C(2) C(3) C(20) H(24) -141(1) no . . . .
C(2) C(3) C(20) H(25) -23(1) no . . . .
C(4) C(3) C(20) H(24) 41(1) no . . . .
C(4) C(3) C(20) H(25) 159(1) no . . . .
C(3) C(4) C(5) C(6) 2(1) yes . . . .
C(3) C(4) C(5) C(27) -176.4(9) yes . . . .
C(9) C(4) C(5) C(6) -174.2(9) yes . . . .
C(9) C(4) C(5) C(27) 7(1) yes . . . .
C(3) C(4) C(9) C(10) -97(1) yes . . . .
C(3) C(4) C(9) H(6) 22(1) no . . . .
C(3) C(4) C(9) H(7) 142(1) no . . . .
C(5) C(4) C(9) C(10) 79(1) yes . . . .
C(5) C(4) C(9) H(6) -161(1) no . . . .
C(5) C(4) C(9) H(7) -41(1) no . . . .
C(4) C(5) C(6) C(1) 2(1) yes . . . .
C(4) C(5) C(6) C(11) 174.4(9) yes . . . .
C(27) C(5) C(6) C(1) -178.5(9) yes . . . .
C(27) C(5) C(6) C(11) -6(1) yes . . . .
C(4) C(5) C(27) C(28) 92(1) yes . . . .
C(4) C(5) C(27) H(32) -27(1) no . . . .
C(4) C(5) C(27) H(33) -145(1) no . . . .
C(6) C(5) C(27) C(28) -85(1) yes . . . .
C(6) C(5) C(27) H(32) 154(1) no . . . .
C(6) C(5) C(27) H(33) 35(1) no . . . .
C(1) C(6) C(11) C(12) 87(1) yes . . . .
C(1) C(6) C(11) H(11) -150(1) no . . . .
C(1) C(6) C(11) H(12) -31(1) no . . . .
C(5) C(6) C(11) C(12) -83(1) yes . . . .
C(5) C(6) C(11) H(11) 38(1) no . . . .
C(5) C(6) C(11) H(12) 156(1) no . . . .
C(2) C(7) C(8) H(3) 61(1) no . . . .
C(2) C(7) C(8) H(4) -178(1) no . . . .
C(2) C(7) C(8) H(5) -57(1) no . . . .
H(1) C(7) C(8) H(3) -60(1) no . . . .
H(1) C(7) C(8) H(4) 59(1) no . . . .
H(1) C(7) C(8) H(5) -179(508) no . . . .
H(2) C(7) C(8) H(3) -178(1) no . . . .
H(2) C(7) C(8) H(4) -58(1) no . . . .
H(2) C(7) C(8) H(5) 62(1) no . . . .
C(4) C(9) C(10) H(8) 58(1) no . . . .
C(4) C(9) C(10) H(9) 178(1) no . . . .
C(4) C(9) C(10) H(10) -60(1) no . . . .
H(6) C(9) C(10) H(8) -60(1) no . . . .
H(6) C(9) C(10) H(9) 59(1) no . . . .
H(6) C(9) C(10) H(10) -179(719) no . . . .
H(7) C(9) C(10) H(8) -179(508) no . . . .
H(7) C(9) C(10) H(9) -59(1) no . . . .
H(7) C(9) C(10) H(10) 61(1) no . . . .
C(6) C(11) C(12) H(13) 61(1) no . . . .
C(6) C(11) C(12) H(14) -179(1) no . . . .
C(6) C(11) C(12) H(15) -58(1) no . . . .
H(11) C(11) C(12) H(13) -61(1) no . . . .
H(11) C(11) C(12) H(14) 58(1) no . . . .
H(11) C(11) C(12) H(15) 179(508) no . . . .
H(12) C(11) C(12) H(13) -179(622) no . . . .
H(12) C(11) C(12) H(14) -59(1) no . . . .
H(12) C(11) C(12) H(15) 60(1) no . . . .
C(1) C(13) C(14) C(15) 178(1) yes . . . .
C(1) C(13) C(14) H(18) -61(1) no . . . .
C(1) C(13) C(14) H(19) 58(1) no . . . .
H(16) C(13) C(14) C(15) -57(1) no . . . .
H(16) C(13) C(14) H(18) 62(1) no . . . .
H(16) C(13) C(14) H(19) -178(1) no . . . .
H(17) C(13) C(14) C(15) 59(1) no . . . .
H(17) C(13) C(14) H(18) 179(1) no . . . .
H(17) C(13) C(14) H(19) -61(1) no . . . .
C(13) C(14) C(15) N(1) 111(1) yes . . . .
C(13) C(14) C(15) C(16) -63(1) yes . . . .
H(18) C(14) C(15) N(1) -6(1) no . . . .
H(18) C(14) C(15) C(16) 178(1) no . . . .
H(19) C(14) C(15) N(1) -126(1) no . . . .
H(19) C(14) C(15) C(16) 58(1) no . . . .
N(1) C(15) C(16) C(17) 0(1) yes . . . .
N(1) C(15) C(16) H(20) 179(622) no . . . .
C(14) C(15) C(16) C(17) 175(1) yes . . . .
C(14) C(15) C(16) H(20) -5(2) no . . . .
C(15) C(16) C(17) C(18) 0(2) yes . . . .
C(15) C(16) C(17) H(21) 179(508) no . . . .
H(20) C(16) C(17) C(18) -179(719) no . . . .
H(20) C(16) C(17) H(21) 0(2) no . . . .
C(16) C(17) C(18) C(19) 1(2) yes . . . .
C(16) C(17) C(18) H(22) -178(1) no . . . .
H(21) C(17) C(18) C(19) -178(1) no . . . .
H(21) C(17) C(18) H(22) 1(2) no . . . .
C(17) C(18) C(19) N(1) -1(2) yes . . . .
C(17) C(18) C(19) H(23) 177(1) no . . . .
H(22) C(18) C(19) N(1) 177(1) no . . . .
H(22) C(18) C(19) H(23) -3(2) no . . . .
H(28) C(23) C(24) C(25) -177(1) no . . . .
H(28) C(23) C(24) H(29) 2(2) no . . . .
C(23) C(24) C(25) C(26) 1(1) yes . . . .
C(23) C(24) C(25) H(30) 179(359) no . . . .
H(29) C(24) C(25) C(26) -179(1) no . . . .
H(29) C(24) C(25) H(30) -1(2) no . . . .
C(24) C(25) C(26) N(2) -4(2) yes . . . .
C(24) C(25) C(26) H(31) 176(1) no . . . .
H(30) C(25) C(26) N(2) 177(1) no . . . .
H(30) C(25) C(26) H(31) -1(2) no . . . .
C(5) C(27) C(28) H(34) -61(1) no . . . .
C(5) C(27) C(28) H(35) 56(1) no . . . .
H(32) C(27) C(28) H(34) 58(1) no . . . .
H(32) C(27) C(28) H(35) 176(1) no . . . .
H(33) C(27) C(28) H(34) 176(1) no . . . .
H(33) C(27) C(28) H(35) -65(1) no . . . .
C(29) C(30) C(31) C(32) 1(1) yes . . . .
C(29) C(30) C(31) H(37) -176(1) no . . . .
H(36) C(30) C(31) C(32) -177(1) no . . . .
H(36) C(30) C(31) H(37) 4(2) no . . . .
C(30) C(31) C(32) C(33) -1(2) yes . . . .
C(30) C(31) C(32) H(38) -179(880) no . . . .
H(37) C(31) C(32) C(33) 176(1) no . . . .
H(37) C(31) C(32) H(38) -1(2) no . . . .
C(31) C(32) C(33) H(39) 178(1) no . . . .
H(38) C(32) C(33) H(39) -3(2) no . . . .
